data_7134435
loop_
_publ_author_name
'Drushliak, Viktoriia'
'Szafra\'nski, Marek'

_publ_section_title
;
 Effect of pressure and temperature on the structure and optical
 properties of two-dimensional lead iodide perovskites
;
_journal_issue 44
_journal_name_full 'Chemical Communications'
_journal_page_first 8019
_journal_page_last 8022
_journal_paper_doi 10.1039/D5CC01232E
_journal_volume 61
_journal_year 2025
_chemical_formula_sum 'C2 H12 I4 N6 Pb'
_chemical_formula_weight 834.97
_chemical_name_systematic 'Guanidinium lead(II) tetraiodide'
_space_group_crystal_system monoclinic
_space_group_IT_number 14
_space_group_name_Hall '-P 2yn'
_space_group_name_H-M_alt 'P 1 21/n 1'
_atom_sites_solution_hydrogens geom
_atom_sites_solution_primary heavy
_audit_creation_date 2024-10-28
_audit_creation_method
;
Olex2 1.5
(compiled 2023.03.06 svn.rbb2c1857 for OlexSys, GUI svn.r6748)
;
_audit_update_record
;
2025-03-03 deposited with the CCDC.	2025-04-23 downloaded from the CCDC.
;
_cell_angle_alpha 90
_cell_angle_beta 90.783(11)
_cell_angle_gamma 90
_cell_formula_units_Z 8
_cell_length_a 12.843(4)
_cell_length_b 27.036(4)
_cell_length_c 9.2962(6)
_cell_measurement_pressure 10000(10000)
_cell_measurement_reflns_used 1315
_cell_measurement_temperature 293(2)
_cell_measurement_theta_max 26.7000
_cell_measurement_theta_min 2.6390
_cell_volume 3227.6(11)
_computing_cell_refinement 'CrysAlisPro 1.171.40.53 (Rigaku OD, 2019)'
_computing_data_collection 'CrysAlisPro 1.171.40.53 (Rigaku OD, 2019)'
_computing_data_reduction 'CrysAlisPro 1.171.40.53 (Rigaku OD, 2019)'
_computing_molecular_graphics 'Olex2 1.5 (Dolomanov et al., 2009)'
_computing_publication_material 'Olex2 1.5 (Dolomanov et al., 2009)'
_computing_structure_refinement 'SHELXL 2018/3 (Sheldrick, 2015)'
_computing_structure_solution 'SHELXS  (Sheldrick, 2008)'
_diffrn_ambient_temperature 293(2)
_diffrn_detector 'CCD plate'
_diffrn_detector_area_resol_mean 10.3200
_diffrn_detector_type Atlas
_diffrn_measured_fraction_theta_full 0.321
_diffrn_measured_fraction_theta_max 0.250
_diffrn_measurement_details
;
List of Runs (angles in degrees, time in seconds):

  # Type    Start    End  Width  t~exp~   \w     \q     \k     \f   Frames
#--------------------------------------------------------------------------
  1  \f    -35.00  19.75   0.75   60.00   0.00 -30.00   0.00    --    73
  2  \f    140.00 200.00   0.75   60.00   0.00 -30.00   0.00    --    80
  3  \f    160.00 217.00   0.75   60.00   0.00  30.00   0.00    --    76
  4  \f    -20.00  34.75   0.75   60.00   0.00  30.00   0.00    --    73
  5  \w    -24.00  24.00   0.75   60.00    --   30.00  39.46 -12.90   64
  6  \w    -24.00  24.00   0.75   60.00    --   30.00  39.46 167.10   64
  7  \w    -50.00  10.00   0.75   60.00    --  -30.00  39.46 167.10   80
  8  \w    -50.00  10.00   0.75   60.00    --  -30.00  39.46 -12.90   80
  9  \w    -64.00  -8.50   0.75   60.00    --  -30.00  81.40 -28.90   74
 10  \w    -64.00  -8.50   0.75   60.00    --  -30.00  81.40 151.10   74
 11  \w    -19.00   8.00   0.75   60.00    --   30.00  81.40 151.10   36
 12  \w    -19.00   8.00   0.75   60.00    --   30.00  81.40 -28.90   36
 13  \w    -43.00 -21.25   0.75   60.00    --   30.00 134.60 -56.90   29
 14  \w    -43.00 -21.25   0.75   60.00    --   30.00 134.60 123.10   29
 15  \w    -90.00 -36.00   0.75   60.00    --  -30.00 134.60 123.10   72
 16  \w    -90.00 -36.00   0.75   60.00    --  -30.00 134.60 -56.90   72
;
_diffrn_measurement_device 'four-circle diffractometer'
_diffrn_measurement_device_type 'Xcalibur, Atlas, Gemini ultra'
_diffrn_measurement_method '\w and \f scans'
_diffrn_orient_matrix_type 'CrysAlisPro convention (1999,Acta A55,543-557)'
_diffrn_orient_matrix_UB_11 -0.0005573000
_diffrn_orient_matrix_UB_12 -0.0132323000
_diffrn_orient_matrix_UB_13 0.0477346000
_diffrn_orient_matrix_UB_21 0.0635443000
_diffrn_orient_matrix_UB_22 0.0124482000
_diffrn_orient_matrix_UB_23 0.0163197000
_diffrn_orient_matrix_UB_31 -0.0422032000
_diffrn_orient_matrix_UB_32 0.0189209000
_diffrn_orient_matrix_UB_33 0.0225517000
_diffrn_radiation_monochromator graphite
_diffrn_radiation_probe x-ray
_diffrn_radiation_type 'Mo K\a'
_diffrn_radiation_wavelength 0.71073
_diffrn_reflns_av_R_equivalents 0.1593
_diffrn_reflns_av_unetI/netI 0.1306
_diffrn_reflns_Laue_measured_fraction_full 0.321
_diffrn_reflns_Laue_measured_fraction_max 0.250
_diffrn_reflns_limit_h_max 8
_diffrn_reflns_limit_h_min -8
_diffrn_reflns_limit_k_max 30
_diffrn_reflns_limit_k_min -30
_diffrn_reflns_limit_l_max 12
_diffrn_reflns_limit_l_min -12
_diffrn_reflns_number 14406
_diffrn_reflns_point_group_measured_fraction_full 0.321
_diffrn_reflns_point_group_measured_fraction_max 0.250
_diffrn_reflns_theta_full 25.242
_diffrn_reflns_theta_max 28.433
_diffrn_reflns_theta_min 2.187
_diffrn_source 'fine-focus sealed X-ray tube'
_diffrn_source_type 'Enhance (Mo) X-ray Source'
_exptl_absorpt_coefficient_mu 18.086
_exptl_absorpt_correction_T_max 0.23786
_exptl_absorpt_correction_T_min 0.21751
_exptl_absorpt_correction_type sphere
_exptl_absorpt_process_details
;
CrysAlisPro 1.171.40.53 (Rigaku Oxford Diffraction, 2019)
Spherical absorption correction
 using equivalent radius and absorption coefficient.
Empirical absorption correction using spherical harmonics,
 implemented in SCALE3 ABSPACK scaling algorithm.
;
_exptl_crystal_colour yellow
_exptl_crystal_density_diffrn 3.437
_exptl_crystal_description plate
_exptl_crystal_F_000 2880
_exptl_crystal_size_max 0.247
_exptl_crystal_size_mid 0.073
_exptl_crystal_size_min 0.041
_exptl_crystal_size_rad 0.05
_refine_diff_density_max 1.090
_refine_diff_density_min -1.087
_refine_diff_density_rms 0.229
_refine_ls_extinction_method none
_refine_ls_goodness_of_fit_ref 1.037
_refine_ls_hydrogen_treatment constr
_refine_ls_matrix_type full
_refine_ls_number_parameters 141
_refine_ls_number_reflns 2027
_refine_ls_number_restraints 2
_refine_ls_restrained_S_all 1.036
_refine_ls_R_factor_all 0.1863
_refine_ls_R_factor_gt 0.0772
_refine_ls_shift/su_max 0.000
_refine_ls_shift/su_mean 0.000
_refine_ls_structure_factor_coef Fsqd
_refine_ls_weighting_details 'w=1/[\s^2^(Fo^2^)+(0.0732P)^2^+70.9238P] where P=(Fo^2^+2Fc^2^)/3'
_refine_ls_weighting_scheme calc
_refine_ls_wR_factor_gt 0.1642
_refine_ls_wR_factor_ref 0.2116
_reflns_Friedel_coverage 0.000
_reflns_number_gt 965
_reflns_number_total 2027
_reflns_threshold_expression 'I > 2\s(I)'
_cod_data_source_file d5cc01232e2.cif
_cod_data_source_block G2PbI4_0
_cod_depositor_comments 'Adding full bibliography for 7134427--7134444.cif.'
_cod_database_code 7134435
_shelx_shelxl_version_number 2018/3
_shelx_space_group_comment
;
The symmetry employed for this shelxl refinement is uniquely defined
by the following loop, which should always be used as a source of
symmetry information in preference to the above space-group names.
They are only intended as comments.
;
_exptl_absorpt_special_details
; 
Data were collected at room temperature and pressure of 0.01(1) GPa
(10000 kPa). 
Pressure was determined by monitoring the shift of the ruby
R1-fluorescence line.
"_diffrn_measured_fraction_theta_full" value is low, because 
the access to the reciprocal space is restricted due to the use of
the diamond anvil cell.
;
_olex2_refinement_description
;
1. Fixed Uiso
 At 1.2 times of:
  All N(H,H) groups
2. Restrained distances
 C2-N5
 1.25 with sigma of 0.02
 N2-N6
 2.15 with sigma of 0.02
3. Others
 Uiso(N1)=Uiso(N10)=Uiso(N11)=Uiso(N2)=Uiso(N4)=Uiso(N6)=Uiso(N7)=Uiso(N8)=
 Uiso(N3)=Uiso(N9)=Uiso(N25)=Uiso(N5)=FVAR(1)
 Uiso(C1)=Uiso(C4)=Uiso(C2)=Uiso(C10)=FVAR(2)
4.a X=CH2 refined with riding coordinates:
 N1(H1A,H1B), N10(H10A,H10B), N11(H11A,H11B), N2(H2A,H2B), N4(H4A,H4B), N6(H6A,
 H6B), N7(H7A,H7B), N8(H8A,H8B), N3(H3A,H3B), N9(H9A,H9B), N25(H25A,H25B),
 N5(H5A,H5B)
;
_olex2_submission_special_instructions 'No special instructions were received'
_oxdiff_exptl_absorpt_empirical_details
;
Empirical correction (ABSPACK) includes:
- Absorption correction using spherical harmonics
- Frame scaling
;
_oxdiff_exptl_absorpt_empirical_full_max 1.418
_oxdiff_exptl_absorpt_empirical_full_min 0.863

loop_
_space_group_symop_operation_xyz
'x, y, z'
'-x+1/2, y+1/2, -z+1/2'
'-x, -y, -z'
'x-1/2, -y-1/2, z-1/2'

loop_
_atom_site_label
_atom_site_type_symbol
_atom_site_fract_x
_atom_site_fract_y
_atom_site_fract_z
_atom_site_U_iso_or_equiv
_atom_site_adp_type
_atom_site_occupancy
_atom_site_site_symmetry_order
_atom_site_calc_flag
_atom_site_refinement_flags_posn
_atom_site_refinement_flags_adp
_atom_site_refinement_flags_occupancy
_atom_site_disorder_assembly
_atom_site_disorder_group
Pb1 Pb 0.2542(2) 0.08897(6) 0.24294(19) 0.0464(13) Uani 1 1 d . . . . .
Pb2 Pb 0.7566(2) 0.08513(6) 0.25033(19) 0.0440(13) Uani 1 1 d . . . . .
I3 I 0.5025(5) 0.07581(13) 0.1925(4) 0.061(2) Uani 1 1 d . . . . .
I4 I 0.7213(5) 0.15861(13) 0.5065(4) 0.073(2) Uani 1 1 d . . . . .
I5 I 0.0046(4) 0.10223(13) 0.3015(4) 0.060(2) Uani 1 1 d . . . . .
I6 I 0.2092(4) -0.00146(11) 0.0000(3) 0.054(2) Uani 1 1 d . . . . .
I7 I 0.2378(4) 0.16926(12) 0.0024(3) 0.062(2) Uani 1 1 d . . . . .
I8 I 0.2467(4) 0.00426(11) 0.4989(3) 0.051(2) Uani 1 1 d . . . . .
I9 I 0.2985(5) 0.16732(11) 0.4750(4) 0.063(2) Uani 1 1 d . . . . .
I10 I 0.7592(4) 0.16724(12) 0.0218(3) 0.061(2) Uani 1 1 d . . . . .
C1 C 0.503(8) -0.068(2) 0.253(6) 0.076(11) Uiso 1 1 d . U . . .
N1 N 0.406(7) -0.0712(16) 0.207(6) 0.121(6) Uiso 1 1 d . U . . .
H1A H 0.392009 -0.068964 0.116598 0.145 Uiso 1 1 calc R U . . .
H1B H 0.356651 -0.075709 0.267271 0.145 Uiso 1 1 calc R U . . .
N10 N 0.499(6) -0.0657(17) 0.408(5) 0.121(6) Uiso 1 1 d . U . . .
H10A H 0.555025 -0.060263 0.457211 0.145 Uiso 1 1 calc R U . . .
H10B H 0.440886 -0.069968 0.450996 0.145 Uiso 1 1 calc R U . . .
N11 N 0.582(6) -0.0616(18) 0.199(6) 0.121(6) Uiso 1 1 d . U . . .
H11A H 0.585665 -0.058442 0.107483 0.145 Uiso 1 1 calc R U . . .
H11B H 0.638308 -0.060312 0.251153 0.145 Uiso 1 1 calc R U . . .
N2 N 1.094(5) 0.104(2) -0.305(6) 0.121(6) Uiso 1 1 d D U . . .
H2A H 1.120013 0.094183 -0.384125 0.145 Uiso 1 1 calc R U . . .
H2B H 1.119081 0.130297 -0.263141 0.145 Uiso 1 1 calc R U . . .
N4 N 0.995(6) 0.0933(17) -0.101(5) 0.121(6) Uiso 1 1 d . U . . .
H4A H 1.028631 0.115404 -0.053108 0.145 Uiso 1 1 calc R U . . .
H4B H 0.944090 0.077754 -0.061491 0.145 Uiso 1 1 calc R U . . .
N6 N 0.983(5) 0.0454(18) -0.301(5) 0.121(6) Uiso 1 1 d D U . . .
H6A H 1.005079 0.033239 -0.380283 0.145 Uiso 1 1 calc R U . . .
H6B H 0.932443 0.031350 -0.256850 0.145 Uiso 1 1 calc R U . . .
C4 C 1.023(8) 0.082(2) -0.251(5) 0.076(11) Uiso 1 1 d . U . . .
C2 C 1.010(7) 0.241(2) -0.299(6) 0.076(11) Uiso 1 1 d D U . . .
N7 N 0.935(7) 0.226(2) -0.254(5) 0.121(6) Uiso 1 1 d . U . . .
H7A H 0.908457 0.198796 -0.288714 0.145 Uiso 1 1 calc R U . . .
H7B H 0.904529 0.240667 -0.184782 0.145 Uiso 1 1 calc R U . . .
N8 N 1.023(6) 0.2878(19) -0.257(5) 0.121(6) Uiso 1 1 d . U . . .
H8A H 0.977920 0.301950 -0.204064 0.145 Uiso 1 1 calc R U . . .
H8B H 1.077460 0.303860 -0.284253 0.145 Uiso 1 1 calc R U . . .
N3 N 0.565(6) 0.2520(18) -0.301(5) 0.121(6) Uiso 1 1 d . U . . .
H3A H 0.568358 0.282894 -0.321832 0.145 Uiso 1 1 calc R U . . .
H3B H 0.614928 0.232452 -0.324835 0.145 Uiso 1 1 calc R U . . .
N9 N 0.487(6) 0.190(2) -0.169(5) 0.121(6) Uiso 1 1 d . U . . .
H9A H 0.449142 0.178894 -0.100280 0.145 Uiso 1 1 calc R U . . .
H9B H 0.536848 0.172149 -0.201629 0.145 Uiso 1 1 calc R U . . .
C10 C 0.470(8) 0.231(2) -0.220(6) 0.076(11) Uiso 1 1 d . U . . .
N25 N 0.408(7) 0.262(2) -0.194(5) 0.121(6) Uiso 1 1 d . U . . .
H25A H 0.363214 0.256779 -0.127209 0.145 Uiso 1 1 calc R U . . .
H25B H 0.407075 0.289108 -0.241115 0.145 Uiso 1 1 calc R U . . .
N5 N 1.052(5) 0.2179(19) -0.399(5) 0.121(6) Uiso 1 1 d D U . . .
H5A H 1.024010 0.191252 -0.431905 0.145 Uiso 1 1 calc R U . . .
H5B H 1.108781 0.228832 -0.434316 0.145 Uiso 1 1 calc R U . . .

loop_
_atom_site_aniso_label
_atom_site_aniso_U_11
_atom_site_aniso_U_22
_atom_site_aniso_U_33
_atom_site_aniso_U_23
_atom_site_aniso_U_13
_atom_site_aniso_U_12
Pb1 0.046(5) 0.041(2) 0.0522(12) -0.0018(9) -0.0016(14) 0.0003(9)
Pb2 0.038(5) 0.046(2) 0.0475(11) -0.0008(9) 0.0005(14) -0.0014(9)
I3 0.034(10) 0.093(4) 0.057(2) -0.0025(19) -0.006(3) -0.001(2)
I4 0.073(10) 0.066(4) 0.079(2) -0.027(2) 0.015(3) -0.015(2)
I5 0.036(9) 0.076(4) 0.068(2) 0.0012(19) -0.006(3) 0.004(2)
I6 0.060(8) 0.046(3) 0.0551(19) -0.0077(17) 0.003(2) -0.0018(19)
I7 0.071(10) 0.051(4) 0.064(2) 0.0109(17) 0.000(3) -0.0114(19)
I8 0.051(9) 0.046(3) 0.0558(19) 0.0105(15) -0.001(3) -0.0012(17)
I9 0.066(9) 0.055(4) 0.069(2) -0.0150(18) -0.003(3) -0.005(2)
I10 0.058(9) 0.056(4) 0.067(2) 0.0167(18) -0.004(3) 0.0020(18)

loop_
_atom_type_symbol
_atom_type_description
_atom_type_scat_dispersion_real
_atom_type_scat_dispersion_imag
_atom_type_scat_source
C C 0.0033 0.0016 'International Tables Vol C Tables 4.2.6.8 and 6.1.1.4'
H H 0.0000 0.0000 'International Tables Vol C Tables 4.2.6.8 and 6.1.1.4'
N N 0.0061 0.0033 'International Tables Vol C Tables 4.2.6.8 and 6.1.1.4'
I I -0.4742 1.8119 'International Tables Vol C Tables 4.2.6.8 and 6.1.1.4'
Pb Pb -3.3944 10.1111 'International Tables Vol C Tables 4.2.6.8 and 6.1.1.4'

loop_
_geom_angle_atom_site_label_1
_geom_angle_atom_site_label_2
_geom_angle_atom_site_label_3
_geom_angle
_geom_angle_site_symmetry_1
_geom_angle_site_symmetry_3
_geom_angle_publ_flag
I3 Pb1 I5 178.74(10) . . ?
I3 Pb1 I6 89.05(12) . . ?
I3 Pb1 I8 93.80(11) . . ?
I5 Pb1 I6 91.80(13) . . ?
I5 Pb1 I8 85.30(11) . . ?
I7 Pb1 I3 91.69(13) . . ?
I7 Pb1 I5 89.22(13) . . ?
I7 Pb1 I6 90.87(9) . . ?
I7 Pb1 I8 174.46(16) . . ?
I8 Pb1 I6 88.47(9) . . ?
I9 Pb1 I3 90.25(14) . . ?
I9 Pb1 I5 88.85(14) . . ?
I9 Pb1 I6 177.14(11) . . ?
I9 Pb1 I7 91.92(10) . . ?
I9 Pb1 I8 88.81(10) . . ?
I3 Pb2 I8 92.07(11) . 3_656 ?
I4 Pb2 I3 91.09(14) . . ?
I4 Pb2 I5 87.15(14) . 1_655 ?
I4 Pb2 I6 175.65(11) . 3_655 ?
I4 Pb2 I8 85.72(10) . 3_656 ?
I5 Pb2 I3 176.08(10) 1_655 . ?
I5 Pb2 I6 93.54(12) 1_655 3_655 ?
I5 Pb2 I8 91.29(11) 1_655 3_656 ?
I6 Pb2 I3 88.48(12) 3_655 . ?
I6 Pb2 I8 89.96(9) 3_655 3_656 ?
I10 Pb2 I3 87.87(13) . . ?
I10 Pb2 I4 94.03(11) . . ?
I10 Pb2 I5 88.76(13) . 1_655 ?
I10 Pb2 I6 90.28(10) . 3_655 ?
I10 Pb2 I8 179.75(13) . 3_656 ?
Pb1 I3 Pb2 159.35(13) . . ?
Pb2 I5 Pb1 156.85(13) 1_455 . ?
Pb2 I6 Pb1 162.15(19) 3_655 . ?
Pb1 I8 Pb2 177.67(13) . 3_656 ?
N1 C1 N10 107(8) . . ?
N11 C1 N1 135(7) . . ?
N11 C1 N10 118(9) . . ?
C1 N1 H1A 120.0 . . ?
C1 N1 H1B 120.0 . . ?
H1A N1 H1B 120.0 . . ?
C1 N10 H10A 120.0 . . ?
C1 N10 H10B 120.0 . . ?
H10A N10 H10B 120.0 . . ?
C1 N11 H11A 120.0 . . ?
C1 N11 H11B 120.0 . . ?
H11A N11 H11B 120.0 . . ?
H2A N2 H2B 120.0 . . ?
C4 N2 H2A 120.0 . . ?
C4 N2 H2B 120.0 . . ?
H4A N4 H4B 120.0 . . ?
C4 N4 H4A 120.0 . . ?
C4 N4 H4B 120.0 . . ?
H6A N6 H6B 120.0 . . ?
C4 N6 H6A 120.0 . . ?
C4 N6 H6B 120.0 . . ?
N2 C4 N4 119(7) . . ?
N2 C4 N6 125(7) . . ?
N6 C4 N4 115(6) . . ?
N7 C2 N8 110(6) . . ?
N7 C2 N5 119(7) . . ?
N5 C2 N8 129(7) . . ?
C2 N7 H7A 120.0 . . ?
C2 N7 H7B 120.0 . . ?
H7A N7 H7B 120.0 . . ?
C2 N8 H8A 120.0 . . ?
C2 N8 H8B 120.0 . . ?
H8A N8 H8B 120.0 . . ?
H3A N3 H3B 120.0 . . ?
C10 N3 H3A 120.0 . . ?
C10 N3 H3B 120.0 . . ?
H9A N9 H9B 120.0 . . ?
C10 N9 H9A 120.0 . . ?
C10 N9 H9B 120.0 . . ?
N9 C10 N3 112(8) . . ?
N25 C10 N3 113(8) . . ?
N25 C10 N9 132(9) . . ?
C10 N25 H25A 120.0 . . ?
C10 N25 H25B 120.0 . . ?
H25A N25 H25B 120.0 . . ?
C2 N5 H5A 120.0 . . ?
C2 N5 H5B 120.0 . . ?
H5A N5 H5B 120.0 . . ?

loop_
_geom_bond_atom_site_label_1
_geom_bond_atom_site_label_2
_geom_bond_distance
_geom_bond_site_symmetry_2
_geom_bond_publ_flag
Pb1 I3 3.248(7) . ?
Pb1 I5 3.279(6) . ?
Pb1 I6 3.373(4) . ?
Pb1 I7 3.121(4) . ?
Pb1 I8 3.305(3) . ?
Pb1 I9 3.071(4) . ?
Pb2 I3 3.310(7) . ?
Pb2 I4 3.139(4) . ?
Pb2 I5 3.247(6) 1_655 ?
Pb2 I6 3.279(4) 3_655 ?
Pb2 I8 3.359(3) 3_656 ?
Pb2 I10 3.073(4) . ?
C1 N1 1.31(10) . ?
C1 N10 1.44(6) . ?
C1 N11 1.16(10) . ?
N1 H1A 0.8600 . ?
N1 H1B 0.8600 . ?
N10 H10A 0.8600 . ?
N10 H10B 0.8600 . ?
N11 H11A 0.8600 . ?
N11 H11B 0.8600 . ?
N2 H2A 0.8600 . ?
N2 H2B 0.8600 . ?
N2 C4 1.21(8) . ?
N4 H4A 0.8600 . ?
N4 H4B 0.8600 . ?
N4 C4 1.48(7) . ?
N6 H6A 0.8600 . ?
N6 H6B 0.8600 . ?
N6 C4 1.21(6) . ?
C2 N7 1.13(9) . ?
C2 N8 1.34(6) . ?
C2 N5 1.24(2) . ?
N7 H7A 0.8600 . ?
N7 H7B 0.8600 . ?
N8 H8A 0.8600 . ?
N8 H8B 0.8600 . ?
N3 H3A 0.8600 . ?
N3 H3B 0.8600 . ?
N3 C10 1.55(10) . ?
N9 H9A 0.8600 . ?
N9 H9B 0.8600 . ?
N9 C10 1.23(6) . ?
C10 N25 1.17(9) . ?
N25 H25A 0.8600 . ?
N25 H25B 0.8600 . ?
N5 H5A 0.8600 . ?
N5 H5B 0.8600 . ?
